data_4079293
loop_
_publ_author_name
'Smeltz, Jessica L.'
'Boyle, Paul D.'
'Ison, Elon A.'

_publ_section_title
;
 Role of Low-Valent Rhenium Species in Catalytic Hydrosilylation Reactions
 with Oxorhenium Catalysts
;
_journal_issue 17
_journal_name_full Organometallics
_journal_page_first 5994
_journal_paper_doi 10.1021/om300654q
_journal_volume 31
_journal_year 2012
_chemical_formula_sum 'C36 H22 F20 N6 O2 Re2'
_chemical_formula_weight 1323.00
_chemical_name_systematic
; 
 ? 
;
_space_group_IT_number 14
_symmetry_cell_setting monoclinic
_symmetry_space_group_name_Hall '-P 2yn'
_symmetry_space_group_name_H-M 'P 1 21/n 1'
_atom_sites_solution_hydrogens geom
_atom_sites_solution_primary direct
_atom_sites_solution_secondary difmap
_audit_creation_method SHELXL-97
_cell_angle_alpha 90.00
_cell_angle_beta 108.979(3)
_cell_angle_gamma 90.00
_cell_formula_units_Z 4
_cell_length_a 14.0323(8)
_cell_length_b 18.1028(11)
_cell_length_c 16.0862(10)
_cell_measurement_reflns_used 9251
_cell_measurement_temperature 110
_cell_measurement_theta_max 35.30
_cell_measurement_theta_min 2.62
_cell_volume 3864.1(4)
_computing_cell_refinement SAINT
_computing_data_collection Apex2
_computing_data_reduction SAINT
_computing_molecular_graphics NRCVAX
_computing_publication_material cif2tables.py
_computing_structure_refinement XL
_computing_structure_solution XS
_diffrn_ambient_temperature 110
_diffrn_measured_fraction_theta_full 0.9996
_diffrn_measured_fraction_theta_max 0.867
_diffrn_measurement_device_type 'Bruker-Nonius Kappa Axis X8 Apex2'
_diffrn_measurement_method 'omega and phi scans'
_diffrn_radiation_monochromator graphite
_diffrn_radiation_source 'fine-focus sealed tube'
_diffrn_radiation_type MoK\a
_diffrn_radiation_wavelength 0.71073
_diffrn_reflns_av_R_equivalents 0.0553
_diffrn_reflns_av_sigmaI/netI 0.0572
_diffrn_reflns_limit_h_max 24
_diffrn_reflns_limit_h_min -20
_diffrn_reflns_limit_k_max 31
_diffrn_reflns_limit_k_min -33
_diffrn_reflns_limit_l_max 27
_diffrn_reflns_limit_l_min -28
_diffrn_reflns_number 160188
_diffrn_reflns_theta_full 35.83
_diffrn_reflns_theta_max 41.18
_diffrn_reflns_theta_min 2.60
_exptl_absorpt_coefficient_mu 6.401
_exptl_absorpt_correction_T_max 0.7157
_exptl_absorpt_correction_T_min 0.3937
_exptl_absorpt_correction_type multi-scan
_exptl_absorpt_process_details SADABS
_exptl_crystal_colour orange
_exptl_crystal_density_diffrn 2.274
_exptl_crystal_density_method 'not measured'
_exptl_crystal_description prism
_exptl_crystal_F_000 2504
_exptl_crystal_size_max 0.18
_exptl_crystal_size_mid 0.13
_exptl_crystal_size_min 0.06
_refine_diff_density_max 2.516
_refine_diff_density_min -1.867
_refine_diff_density_rms 0.246
_refine_ls_extinction_method none
_refine_ls_goodness_of_fit_ref 1.015
_refine_ls_hydrogen_treatment constr
_refine_ls_matrix_type full
_refine_ls_number_parameters 597
_refine_ls_number_reflns 22298
_refine_ls_number_restraints 0
_refine_ls_restrained_S_all 1.015
_refine_ls_R_factor_all 0.0595
_refine_ls_R_factor_gt 0.0333
_refine_ls_shift/su_max 0.005
_refine_ls_shift/su_mean 0.000
_refine_ls_structure_factor_coef Fsqd
_refine_ls_weighting_details 'calc w=1/[\s^2^(Fo^2^)+(0.0314P)^2^+0.0000P] where P=(Fo^2^+2Fc^2^)/3'
_refine_ls_weighting_scheme calc
_refine_ls_wR_factor_gt 0.0648
_refine_ls_wR_factor_ref 0.0725
_reflns_number_gt 16274
_reflns_number_total 22298
_reflns_threshold_expression >2sigma(I)
_cod_data_source_file om300654q_si_002.cif
_cod_data_source_block x10065
_cod_original_sg_symbol_H-M 'P 21/n'
_cod_database_code 4079293

loop_
_symmetry_equiv_pos_as_xyz
'x, y, z'
'-x+1/2, y+1/2, -z+1/2'
'-x, -y, -z'
'x-1/2, -y-1/2, z-1/2'

loop_
_atom_site_label
_atom_site_type_symbol
_atom_site_fract_x
_atom_site_fract_y
_atom_site_fract_z
_atom_site_U_iso_or_equiv
_atom_site_adp_type
_atom_site_occupancy
_atom_site_symmetry_multiplicity
_atom_site_calc_flag
_atom_site_refinement_flags
Re1 Re 0.541188(7) 0.778521(4) 0.904946(5) 0.01096(2) Uani 1 1 d .
Re2 Re 0.657589(7) 0.844616(4) 0.843809(5) 0.01073(2) Uani 1 1 d .
C1 C 0.66242(19) 0.75523(12) 0.99383(15) 0.0149(4) Uani 1 1 d .
O1 O 0.73483(14) 0.73753(10) 1.05058(11) 0.0204(4) Uani 1 1 d .
C2 C 0.59186(18) 0.92906(12) 0.86705(15) 0.0153(4) Uani 1 1 d .
O2 O 0.55281(15) 0.98329(9) 0.87739(12) 0.0225(4) Uani 1 1 d .
N1 N 0.50198(15) 0.67586(10) 0.87026(12) 0.0147(4) Uani 1 1 d .
N2 N 0.38482(15) 0.79726(10) 0.81213(13) 0.0147(4) Uani 1 1 d .
N3 N 0.47999(15) 0.83438(10) 0.97989(12) 0.0146(4) Uani 1 1 d .
N4 N 0.62282(15) 0.86001(10) 0.71648(12) 0.0140(4) Uani 1 1 d .
N5 N 0.75048(15) 0.75677(10) 0.81058(12) 0.0133(3) Uani 1 1 d .
N6 N 0.79209(15) 0.86828(10) 0.92682(12) 0.0144(4) Uani 1 1 d .
C3 C 0.54974(18) 0.60929(12) 0.90727(15) 0.0157(4) Uani 1 1 d .
C4 C 0.5666(2) 0.55296(13) 0.85385(17) 0.0193(5) Uani 1 1 d .
C5 C 0.6077(2) 0.48494(13) 0.8875(2) 0.0253(6) Uani 1 1 d .
C6 C 0.6331(2) 0.47144(14) 0.9761(2) 0.0258(6) Uani 1 1 d .
C7 C 0.6204(2) 0.52567(14) 1.03072(18) 0.0239(5) Uani 1 1 d .
C8 C 0.57802(19) 0.59287(13) 0.99647(16) 0.0172(4) Uani 1 1 d .
C9 C 0.39702(19) 0.66179(13) 0.81104(16) 0.0188(5) Uani 1 1 d .
H9A H 0.3529 0.6504 0.8465 0.023 Uiso 1 1 calc R
H9B H 0.3962 0.6189 0.7726 0.023 Uiso 1 1 calc R
C10 C 0.3589(2) 0.72961(12) 0.75579(16) 0.0184(5) Uani 1 1 d .
H10A H 0.3898 0.7327 0.7087 0.022 Uiso 1 1 calc R
H10B H 0.2849 0.7263 0.7279 0.022 Uiso 1 1 calc R
C11 C 0.3670(2) 0.86201(14) 0.75294(17) 0.0223(5) Uani 1 1 d .
H11A H 0.4122 0.8597 0.7176 0.034 Uiso 1 1 calc R
H11B H 0.3802 0.9074 0.7880 0.034 Uiso 1 1 calc R
H11C H 0.2969 0.8618 0.7140 0.034 Uiso 1 1 calc R
C12 C 0.32107(19) 0.80475(14) 0.86981(16) 0.0198(5) Uani 1 1 d .
H12A H 0.3126 0.7561 0.8945 0.024 Uiso 1 1 calc R
H12B H 0.2536 0.8239 0.8356 0.024 Uiso 1 1 calc R
C13 C 0.37372(19) 0.85820(14) 0.94346(17) 0.0202(5) Uani 1 1 d .
H13A H 0.3698 0.9092 0.9203 0.024 Uiso 1 1 calc R
H13B H 0.3413 0.8571 0.9897 0.024 Uiso 1 1 calc R
C14 C 0.52295(19) 0.84017(12) 1.07195(15) 0.0154(4) Uani 1 1 d .
C15 C 0.49868(19) 0.78983(13) 1.12814(16) 0.0185(5) Uani 1 1 d .
C16 C 0.5436(2) 0.79207(14) 1.21817(16) 0.0209(5) Uani 1 1 d .
C17 C 0.6134(2) 0.84662(14) 1.25527(16) 0.0217(5) Uani 1 1 d .
C18 C 0.63584(19) 0.89853(14) 1.20228(16) 0.0206(5) Uani 1 1 d .
C19 C 0.59124(19) 0.89535(12) 1.11207(15) 0.0169(4) Uani 1 1 d .
C20 C 0.55645(18) 0.91263(12) 0.66358(14) 0.0137(4) Uani 1 1 d .
C21 C 0.57122(18) 0.98842(12) 0.67691(15) 0.0157(4) Uani 1 1 d .
C22 C 0.5042(2) 1.03958(12) 0.62520(16) 0.0182(5) Uani 1 1 d .
C23 C 0.42127(19) 1.01716(13) 0.55741(16) 0.0184(5) Uani 1 1 d .
C24 C 0.40497(19) 0.94221(14) 0.54061(15) 0.0189(5) Uani 1 1 d .
C25 C 0.47283(19) 0.89166(13) 0.59312(14) 0.0158(4) Uani 1 1 d .
C26 C 0.6739(2) 0.81406(13) 0.66712(16) 0.0197(5) Uani 1 1 d .
H26A H 0.6872 0.8437 0.6203 0.024 Uiso 1 1 calc R
H26B H 0.6309 0.7715 0.6395 0.024 Uiso 1 1 calc R
C27 C 0.7720(2) 0.78738(13) 0.73246(16) 0.0183(5) Uani 1 1 d .
H27A H 0.8022 0.7487 0.7053 0.022 Uiso 1 1 calc R
H27B H 0.8203 0.8289 0.7505 0.022 Uiso 1 1 calc R
C28 C 0.7035(2) 0.68262(12) 0.78864(16) 0.0177(5) Uani 1 1 d .
H28A H 0.6389 0.6873 0.7412 0.027 Uiso 1 1 calc R
H28B H 0.6922 0.6614 0.8407 0.027 Uiso 1 1 calc R
H28C H 0.7484 0.6503 0.7695 0.027 Uiso 1 1 calc R
C29 C 0.84379(19) 0.74912(13) 0.88746(16) 0.0187(5) Uani 1 1 d .
H29A H 0.8970 0.7255 0.8686 0.022 Uiso 1 1 calc R
H29B H 0.8302 0.7170 0.9321 0.022 Uiso 1 1 calc R
C30 C 0.88022(19) 0.82397(13) 0.92767(17) 0.0190(5) Uani 1 1 d .
H30A H 0.9259 0.8178 0.9888 0.023 Uiso 1 1 calc R
H30B H 0.9178 0.8492 0.8934 0.023 Uiso 1 1 calc R
C31 C 0.81984(18) 0.93733(12) 0.96795(15) 0.0150(4) Uani 1 1 d .
C32 C 0.84512(19) 0.99725(14) 0.92436(15) 0.0185(5) Uani 1 1 d .
C33 C 0.8679(2) 1.06566(13) 0.96314(17) 0.0211(5) Uani 1 1 d .
C34 C 0.86853(19) 1.07644(13) 1.04845(17) 0.0210(5) Uani 1 1 d .
C35 C 0.8487(2) 1.01778(14) 1.09493(16) 0.0205(5) Uani 1 1 d .
C36 C 0.82524(19) 0.94917(12) 1.05509(15) 0.0169(4) Uani 1 1 d .
F4 F 0.54378(13) 0.56367(8) 0.76702(10) 0.0264(3) Uani 1 1 d .
F5 F 0.62174(15) 0.43295(8) 0.83337(13) 0.0398(5) Uani 1 1 d .
F6 F 0.66992(13) 0.40524(9) 1.00864(13) 0.0382(4) Uani 1 1 d .
F7 F 0.64429(13) 0.51293(9) 1.11738(11) 0.0326(4) Uani 1 1 d .
F8 F 0.55981(12) 0.64127(8) 1.05255(9) 0.0226(3) Uani 1 1 d .
F15 F 0.42878(13) 0.73734(9) 1.09351(10) 0.0259(3) Uani 1 1 d .
F16 F 0.52039(13) 0.74162(10) 1.26958(10) 0.0320(4) Uani 1 1 d .
F17 F 0.65878(12) 0.84865(10) 1.34256(9) 0.0299(4) Uani 1 1 d .
F18 F 0.70037(13) 0.95360(9) 1.23841(10) 0.0302(4) Uani 1 1 d .
F19 F 0.61418(12) 0.94738(7) 1.06286(10) 0.0231(3) Uani 1 1 d .
F21 F 0.65312(12) 1.01440(8) 0.73929(10) 0.0224(3) Uani 1 1 d .
F22 F 0.52399(12) 1.11207(8) 0.63864(11) 0.0266(3) Uani 1 1 d .
F23 F 0.35905(12) 1.06608(8) 0.50504(10) 0.0263(3) Uani 1 1 d .
F24 F 0.32544(12) 0.91961(9) 0.47388(9) 0.0262(3) Uani 1 1 d .
F25 F 0.45402(11) 0.81944(8) 0.57631(9) 0.0219(3) Uani 1 1 d .
F32 F 0.84655(13) 0.98827(9) 0.84230(10) 0.0274(4) Uani 1 1 d .
F33 F 0.88917(14) 1.12285(8) 0.91854(11) 0.0334(4) Uani 1 1 d .
F34 F 0.88861(13) 1.14331(8) 1.08561(11) 0.0300(4) Uani 1 1 d .
F35 F 0.85060(13) 1.02781(9) 1.17802(10) 0.0316(4) Uani 1 1 d .
F36 F 0.80802(12) 0.89302(8) 1.10225(9) 0.0244(3) Uani 1 1 d .

loop_
_atom_site_aniso_label
_atom_site_aniso_U_11
_atom_site_aniso_U_22
_atom_site_aniso_U_33
_atom_site_aniso_U_23
_atom_site_aniso_U_13
_atom_site_aniso_U_12
Re1 0.01015(4) 0.01174(4) 0.01083(4) 0.00014(3) 0.00322(3) 0.00002(3)
Re2 0.00967(4) 0.01139(4) 0.01073(4) 0.00036(3) 0.00275(3) 0.00024(3)
C1 0.0167(11) 0.0150(9) 0.0145(10) -0.0021(8) 0.0072(9) -0.0019(8)
O1 0.0172(9) 0.0242(8) 0.0163(8) 0.0029(7) 0.0004(7) 0.0000(7)
C2 0.0148(11) 0.0164(10) 0.0149(10) 0.0021(8) 0.0054(9) 0.0003(8)
O2 0.0261(10) 0.0177(8) 0.0261(9) 0.0014(7) 0.0116(8) 0.0051(7)
N1 0.0134(9) 0.0150(8) 0.0142(9) 0.0011(7) 0.0024(8) -0.0011(7)
N2 0.0113(9) 0.0170(8) 0.0155(9) 0.0022(7) 0.0039(8) 0.0007(7)
N3 0.0138(9) 0.0177(8) 0.0129(9) -0.0006(7) 0.0051(8) 0.0034(7)
N4 0.0152(10) 0.0147(8) 0.0126(9) 0.0012(7) 0.0052(8) 0.0025(7)
N5 0.0140(9) 0.0129(8) 0.0139(9) 0.0012(7) 0.0059(8) 0.0006(7)
N6 0.0132(9) 0.0149(8) 0.0142(9) -0.0005(7) 0.0034(8) 0.0013(7)
C3 0.0146(11) 0.0138(9) 0.0195(11) 0.0021(8) 0.0067(9) -0.0008(8)
C4 0.0205(13) 0.0157(10) 0.0242(12) -0.0005(9) 0.0106(10) -0.0020(9)
C5 0.0231(14) 0.0162(11) 0.0409(16) -0.0009(10) 0.0161(13) -0.0015(10)
C6 0.0169(12) 0.0168(11) 0.0445(17) 0.0113(11) 0.0111(12) 0.0031(9)
C7 0.0147(12) 0.0259(12) 0.0300(14) 0.0128(10) 0.0059(11) -0.0017(10)
C8 0.0153(11) 0.0175(10) 0.0194(11) 0.0032(8) 0.0066(9) -0.0012(9)
C9 0.0166(12) 0.0188(10) 0.0173(11) -0.0013(8) 0.0003(9) -0.0037(9)
C10 0.0181(12) 0.0202(11) 0.0151(11) -0.0014(8) 0.0028(10) -0.0015(9)
C11 0.0173(12) 0.0241(11) 0.0229(13) 0.0090(10) 0.0028(10) 0.0008(10)
C12 0.0137(11) 0.0276(12) 0.0184(11) -0.0001(9) 0.0058(10) 0.0006(10)
C13 0.0155(12) 0.0255(11) 0.0206(12) 0.0003(9) 0.0070(10) 0.0066(9)
C14 0.0136(11) 0.0181(10) 0.0154(10) -0.0018(8) 0.0060(9) 0.0036(8)
C15 0.0152(11) 0.0210(11) 0.0200(12) -0.0015(9) 0.0068(10) -0.0005(9)
C16 0.0186(12) 0.0296(12) 0.0180(11) 0.0033(9) 0.0108(10) 0.0045(10)
C17 0.0165(12) 0.0336(13) 0.0144(11) -0.0040(9) 0.0040(10) 0.0074(10)
C18 0.0158(12) 0.0219(11) 0.0219(12) -0.0079(9) 0.0032(10) 0.0000(9)
C19 0.0178(12) 0.0155(10) 0.0184(11) -0.0021(8) 0.0070(10) 0.0014(9)
C20 0.0134(10) 0.0138(9) 0.0135(10) 0.0018(7) 0.0037(8) 0.0013(8)
C21 0.0140(11) 0.0155(9) 0.0175(11) -0.0001(8) 0.0050(9) -0.0030(8)
C22 0.0201(12) 0.0139(9) 0.0238(12) 0.0052(8) 0.0116(10) 0.0014(9)
C23 0.0188(12) 0.0201(11) 0.0176(11) 0.0079(9) 0.0075(10) 0.0066(9)
C24 0.0182(12) 0.0248(11) 0.0127(10) 0.0017(9) 0.0035(9) 0.0035(10)
C25 0.0172(12) 0.0170(10) 0.0139(10) 0.0008(8) 0.0060(9) 0.0003(8)
C26 0.0250(13) 0.0202(11) 0.0156(11) 0.0042(8) 0.0091(10) 0.0090(10)
C27 0.0222(13) 0.0186(10) 0.0173(11) 0.0026(8) 0.0107(10) 0.0052(9)
C28 0.0203(12) 0.0136(9) 0.0198(11) -0.0003(8) 0.0074(10) 0.0009(9)
C29 0.0140(11) 0.0185(10) 0.0207(12) 0.0000(9) 0.0018(10) 0.0041(9)
C30 0.0106(11) 0.0206(10) 0.0221(12) -0.0020(9) 0.0000(9) 0.0031(9)
C31 0.0128(10) 0.0148(9) 0.0164(10) 0.0002(8) 0.0035(9) -0.0010(8)
C32 0.0159(12) 0.0238(11) 0.0138(10) 0.0004(9) 0.0019(9) -0.0044(9)
C33 0.0170(12) 0.0184(10) 0.0266(13) 0.0032(9) 0.0051(10) -0.0044(9)
C34 0.0157(12) 0.0173(10) 0.0285(13) -0.0073(9) 0.0053(10) -0.0035(9)
C35 0.0180(12) 0.0240(11) 0.0200(12) -0.0044(9) 0.0071(10) -0.0012(10)
C36 0.0166(12) 0.0170(10) 0.0160(10) 0.0016(8) 0.0038(9) -0.0031(9)
F4 0.0366(10) 0.0225(7) 0.0231(8) -0.0058(6) 0.0140(7) -0.0036(7)
F5 0.0493(12) 0.0187(8) 0.0638(12) -0.0076(8) 0.0355(10) 0.0031(8)
F6 0.0266(10) 0.0216(8) 0.0684(13) 0.0204(8) 0.0180(9) 0.0084(7)
F7 0.0283(10) 0.0338(9) 0.0299(9) 0.0179(7) 0.0015(7) -0.0007(7)
F8 0.0280(9) 0.0237(7) 0.0168(7) 0.0011(6) 0.0082(7) -0.0026(6)
F15 0.0274(9) 0.0269(8) 0.0250(8) -0.0017(6) 0.0106(7) -0.0089(7)
F16 0.0321(10) 0.0436(10) 0.0242(8) 0.0110(7) 0.0147(8) -0.0003(8)
F17 0.0227(9) 0.0517(11) 0.0130(7) -0.0027(6) 0.0026(7) 0.0071(7)
F18 0.0266(9) 0.0287(8) 0.0288(8) -0.0122(7) 0.0003(7) -0.0062(7)
F19 0.0255(9) 0.0169(6) 0.0267(8) 0.0014(6) 0.0082(7) -0.0029(6)
F21 0.0193(8) 0.0185(7) 0.0259(8) -0.0010(6) 0.0025(6) -0.0054(6)
F22 0.0284(9) 0.0134(6) 0.0416(9) 0.0044(6) 0.0162(8) 0.0006(6)
F23 0.0247(9) 0.0287(8) 0.0260(8) 0.0135(6) 0.0087(7) 0.0129(7)
F24 0.0193(8) 0.0340(8) 0.0182(7) -0.0025(6) -0.0037(6) 0.0046(7)
F25 0.0225(8) 0.0180(7) 0.0206(7) -0.0044(5) 0.0006(6) -0.0024(6)
F32 0.0325(10) 0.0326(8) 0.0175(7) 0.0000(6) 0.0088(7) -0.0140(7)
F33 0.0392(11) 0.0238(8) 0.0347(9) 0.0058(7) 0.0085(8) -0.0162(7)
F34 0.0271(9) 0.0214(7) 0.0436(10) -0.0145(7) 0.0143(8) -0.0079(6)
F35 0.0392(11) 0.0365(9) 0.0221(8) -0.0116(7) 0.0140(8) -0.0079(8)
F36 0.0332(9) 0.0228(7) 0.0180(7) 0.0034(6) 0.0095(7) -0.0022(6)

loop_
_atom_type_symbol
_atom_type_description
_atom_type_scat_dispersion_real
_atom_type_scat_dispersion_imag
_atom_type_scat_source
C C 0.0033 0.0016 'International Tables Vol C Tables 4.2.6.8 and 6.1.1.4'
H H 0.0000 0.0000 'International Tables Vol C Tables 4.2.6.8 and 6.1.1.4'
F F 0.0171 0.0103 'International Tables Vol C Tables 4.2.6.8 and 6.1.1.4'
N N 0.0061 0.0033 'International Tables Vol C Tables 4.2.6.8 and 6.1.1.4'
O O 0.0106 0.0060 'International Tables Vol C Tables 4.2.6.8 and 6.1.1.4'
Re Re -1.0185 7.2310 'International Tables Vol C Tables 4.2.6.8 and 6.1.1.4'

loop_
_geom_angle_atom_site_label_1
_geom_angle_atom_site_label_2
_geom_angle_atom_site_label_3
_geom_angle
C1 Re1 N1 95.99(9)
C1 Re1 N3 96.69(9)
N1 Re1 N3 121.39(8)
C1 Re1 N2 171.07(8)
N1 Re1 N2 80.28(8)
N3 Re1 N2 78.64(8)
C1 Re1 Re2 81.93(7)
N1 Re1 Re2 120.30(6)
N3 Re1 Re2 118.07(6)
N2 Re1 Re2 106.98(5)
C2 Re2 N4 96.90(9)
C2 Re2 N6 96.42(9)
N4 Re2 N6 122.24(8)
C2 Re2 N5 171.31(8)
N4 Re2 N5 79.48(7)
N6 Re2 N5 79.16(7)
C2 Re2 Re1 83.36(7)
N4 Re2 Re1 120.74(6)
N6 Re2 Re1 116.51(6)
N5 Re2 Re1 105.29(5)
O1 C1 Re1 176.1(2)
O2 C2 Re2 175.9(2)
C3 N1 C9 110.96(18)
C3 N1 Re1 129.48(16)
C9 N1 Re1 117.98(14)
C11 N2 C12 108.59(19)
C11 N2 C10 107.56(18)
C12 N2 C10 112.00(19)
C11 N2 Re1 118.18(15)
C12 N2 Re1 104.77(14)
C10 N2 Re1 105.79(14)
C14 N3 C13 115.24(18)
C14 N3 Re1 123.92(15)
C13 N3 Re1 119.42(15)
C20 N4 C26 113.26(18)
C20 N4 Re2 128.10(15)
C26 N4 Re2 118.58(14)
C28 N5 C29 108.42(18)
C28 N5 C27 109.33(18)
C29 N5 C27 111.76(19)
C28 N5 Re2 116.91(15)
C29 N5 Re2 107.01(13)
C27 N5 Re2 103.38(13)
C31 N6 C30 112.12(19)
C31 N6 Re2 124.63(15)
C30 N6 Re2 120.30(15)
C8 C3 C4 115.4(2)
C8 C3 N1 123.7(2)
C4 C3 N1 120.9(2)
F4 C4 C5 117.5(2)
F4 C4 C3 120.1(2)
C5 C4 C3 122.4(2)
F5 C5 C6 120.4(2)
F5 C5 C4 119.9(3)
C6 C5 C4 119.7(2)
F6 C6 C7 120.3(3)
F6 C6 C5 120.0(3)
C7 C6 C5 119.6(2)
F7 C7 C6 120.2(2)
F7 C7 C8 119.5(2)
C6 C7 C8 120.2(2)
F8 C8 C7 117.2(2)
F8 C8 C3 120.1(2)
C7 C8 C3 122.6(2)
N1 C9 C10 108.94(19)
N1 C9 H9A 109.9
C10 C9 H9A 109.9
N1 C9 H9B 109.9
C10 C9 H9B 109.9
H9A C9 H9B 108.3
N2 C10 C9 109.84(19)
N2 C10 H10A 109.7
C9 C10 H10A 109.7
N2 C10 H10B 109.7
C9 C10 H10B 109.7
H10A C10 H10B 108.2
N2 C11 H11A 109.5
N2 C11 H11B 109.5
H11A C11 H11B 109.5
N2 C11 H11C 109.5
H11A C11 H11C 109.5
H11B C11 H11C 109.5
N2 C12 C13 107.8(2)
N2 C12 H12A 110.2
C13 C12 H12A 110.2
N2 C12 H12B 110.2
C13 C12 H12B 110.2
H12A C12 H12B 108.5
N3 C13 C12 107.16(19)
N3 C13 H13A 110.3
C12 C13 H13A 110.3
N3 C13 H13B 110.3
C12 C13 H13B 110.3
H13A C13 H13B 108.5
C19 C14 C15 116.3(2)
C19 C14 N3 122.4(2)
C15 C14 N3 121.2(2)
F15 C15 C16 118.5(2)
F15 C15 C14 119.2(2)
C16 C15 C14 122.3(2)
F16 C16 C15 120.5(2)
F16 C16 C17 120.0(2)
C15 C16 C17 119.5(2)
F17 C17 C18 120.3(2)
F17 C17 C16 120.0(2)
C18 C17 C16 119.6(2)
F18 C18 C17 119.8(2)
F18 C18 C19 119.7(2)
C17 C18 C19 120.4(2)
F19 C19 C18 118.6(2)
F19 C19 C14 119.6(2)
C18 C19 C14 121.7(2)
C25 C20 C21 115.9(2)
C25 C20 N4 121.6(2)
C21 C20 N4 122.5(2)
F21 C21 C22 117.6(2)
F21 C21 C20 120.6(2)
C22 C21 C20 121.8(2)
F22 C22 C23 119.6(2)
F22 C22 C21 119.4(2)
C23 C22 C21 120.9(2)
F23 C23 C22 121.2(2)
F23 C23 C24 119.6(2)
C22 C23 C24 119.2(2)
F24 C24 C23 119.8(2)
F24 C24 C25 121.0(2)
C23 C24 C25 119.2(2)
F25 C25 C24 117.8(2)
F25 C25 C20 119.2(2)
C24 C25 C20 123.0(2)
N4 C26 C27 107.18(19)
N4 C26 H26A 110.3
C27 C26 H26A 110.3
N4 C26 H26B 110.3
C27 C26 H26B 110.3
H26A C26 H26B 108.5
N5 C27 C26 108.4(2)
N5 C27 H27A 110.0
C26 C27 H27A 110.0
N5 C27 H27B 110.0
C26 C27 H27B 110.0
H27A C27 H27B 108.4
N5 C28 H28A 109.5
N5 C28 H28B 109.5
H28A C28 H28B 109.5
N5 C28 H28C 109.5
H28A C28 H28C 109.5
H28B C28 H28C 109.5
N5 C29 C30 110.79(19)
N5 C29 H29A 109.5
C30 C29 H29A 109.5
N5 C29 H29B 109.5
C30 C29 H29B 109.5
H29A C29 H29B 108.1
N6 C30 C29 108.5(2)
N6 C30 H30A 110.0
C29 C30 H30A 110.0
N6 C30 H30B 110.0
C29 C30 H30B 110.0
H30A C30 H30B 108.4
C36 C31 C32 116.4(2)
C36 C31 N6 121.6(2)
C32 C31 N6 122.0(2)
F32 C32 C33 118.8(2)
F32 C32 C31 119.2(2)
C33 C32 C31 122.0(2)
F33 C33 C32 120.6(2)
F33 C33 C34 119.3(2)
C32 C33 C34 120.2(2)
F34 C34 C35 120.3(2)
F34 C34 C33 120.2(2)
C35 C34 C33 119.5(2)
F35 C35 C34 119.6(2)
F35 C35 C36 120.4(2)
C34 C35 C36 119.9(2)
F36 C36 C35 118.6(2)
F36 C36 C31 119.5(2)
C35 C36 C31 121.9(2)

loop_
_geom_bond_atom_site_label_1
_geom_bond_atom_site_label_2
_geom_bond_distance
Re1 C1 1.880(3)
Re1 N1 1.9668(19)
Re1 N3 1.9715(18)
Re1 N2 2.242(2)
Re1 Re2 2.47216(15)
Re2 C2 1.885(2)
Re2 N4 1.9650(19)
Re2 N6 1.972(2)
Re2 N5 2.2286(19)
C1 O1 1.168(3)
C2 O2 1.162(3)
N1 C3 1.413(3)
N1 C9 1.493(3)
N2 C11 1.479(3)
N2 C12 1.490(3)
N2 C10 1.496(3)
N3 C14 1.410(3)
N3 C13 1.478(3)
N4 C20 1.408(3)
N4 C26 1.485(3)
N5 C28 1.486(3)
N5 C29 1.487(3)
N5 C27 1.491(3)
N6 C31 1.409(3)
N6 C30 1.470(3)
C3 C8 1.391(3)
C3 C4 1.403(3)
C4 F4 1.342(3)
C4 C5 1.392(3)
C5 F5 1.340(3)
C5 C6 1.374(4)
C6 F6 1.342(3)
C6 C7 1.367(4)
C7 F7 1.343(3)
C7 C8 1.387(3)
C8 F8 1.340(3)
C9 C10 1.508(3)
C9 H9A 0.9900
C9 H9B 0.9900
C10 H10A 0.9900
C10 H10B 0.9900
C11 H11A 0.9800
C11 H11B 0.9800
C11 H11C 0.9800
C12 C13 1.522(4)
C12 H12A 0.9900
C12 H12B 0.9900
C13 H13A 0.9900
C13 H13B 0.9900
C14 C19 1.389(3)
C14 C15 1.401(3)
C15 F15 1.349(3)
C15 C16 1.379(4)
C16 F16 1.341(3)
C16 C17 1.382(4)
C17 F17 1.340(3)
C17 C18 1.372(4)
C18 F18 1.345(3)
C18 C19 1.382(3)
C19 F19 1.335(3)
C20 C25 1.393(3)
C20 C21 1.394(3)
C21 F21 1.341(3)
C21 C22 1.387(3)
C22 F22 1.344(3)
C22 C23 1.372(4)
C23 F23 1.333(3)
C23 C24 1.388(3)
C24 F24 1.336(3)
C24 C25 1.391(3)
C25 F25 1.344(3)
C26 C27 1.514(4)
C26 H26A 0.9900
C26 H26B 0.9900
C27 H27A 0.9900
C27 H27B 0.9900
C28 H28A 0.9800
C28 H28B 0.9800
C28 H28C 0.9800
C29 C30 1.517(3)
C29 H29A 0.9900
C29 H29B 0.9900
C30 H30A 0.9900
C30 H30B 0.9900
C31 C36 1.395(3)
C31 C32 1.399(3)
C32 F32 1.337(3)
C32 C33 1.377(3)
C33 F33 1.347(3)
C33 C34 1.383(4)
C34 F34 1.339(3)
C34 C35 1.378(4)
C35 F35 1.341(3)
C35 C36 1.387(3)
C36 F36 1.337(3)

loop_
_geom_torsion_atom_site_label_1
_geom_torsion_atom_site_label_2
_geom_torsion_atom_site_label_3
_geom_torsion_atom_site_label_4
_geom_torsion
C1 Re1 Re2 C2 -113.68(10)
N1 Re1 Re2 C2 154.07(10)
N3 Re1 Re2 C2 -20.38(10)
N2 Re1 Re2 C2 65.57(9)
C1 Re1 Re2 N4 152.22(9)
N1 Re1 Re2 N4 59.98(9)
N3 Re1 Re2 N4 -114.48(9)
N2 Re1 Re2 N4 -28.53(8)
C1 Re1 Re2 N6 -19.80(9)
N1 Re1 Re2 N6 -112.04(9)
N3 Re1 Re2 N6 73.50(9)
N2 Re1 Re2 N6 159.45(8)
C1 Re1 Re2 N5 65.52(8)
N1 Re1 Re2 N5 -26.72(8)
N3 Re1 Re2 N5 158.82(8)
N2 Re1 Re2 N5 -115.23(7)
N1 Re1 C1 O1 -43(3)
N3 Re1 C1 O1 80(3)
N2 Re1 C1 O1 22(3)
Re2 Re1 C1 O1 -163(3)
N4 Re2 C2 O2 -34(3)
N6 Re2 C2 O2 90(3)
N5 Re2 C2 O2 31(3)
Re1 Re2 C2 O2 -154(3)
C1 Re1 N1 C3 3.8(2)
N3 Re1 N1 C3 -97.8(2)
N2 Re1 N1 C3 -168.0(2)
Re2 Re1 N1 C3 87.89(19)
C1 Re1 N1 C9 167.97(17)
N3 Re1 N1 C9 66.37(18)
N2 Re1 N1 C9 -3.84(16)
Re2 Re1 N1 C9 -107.90(15)
C1 Re1 N2 C11 153.3(5)
N1 Re1 N2 C11 -140.75(18)
N3 Re1 N2 C11 94.26(17)
Re2 Re1 N2 C11 -21.87(17)
C1 Re1 N2 C12 32.3(6)
N1 Re1 N2 C12 98.23(15)
N3 Re1 N2 C12 -26.76(14)
Re2 Re1 N2 C12 -142.89(13)
C1 Re1 N2 C10 -86.2(5)
N1 Re1 N2 C10 -20.27(14)
N3 Re1 N2 C10 -145.26(15)
Re2 Re1 N2 C10 98.61(13)
C1 Re1 N3 C14 -6.18(19)
N1 Re1 N3 C14 95.04(19)
N2 Re1 N3 C14 166.12(19)
Re2 Re1 N3 C14 -90.57(18)
C1 Re1 N3 C13 -171.91(17)
N1 Re1 N3 C13 -70.69(19)
N2 Re1 N3 C13 0.38(16)
Re2 Re1 N3 C13 103.70(16)
C2 Re2 N4 C20 -8.3(2)
N6 Re2 N4 C20 -110.4(2)
N5 Re2 N4 C20 179.7(2)
Re1 Re2 N4 C20 78.0(2)
C2 Re2 N4 C26 168.82(18)
N6 Re2 N4 C26 66.73(19)
N5 Re2 N4 C26 -3.19(17)
Re1 Re2 N4 C26 -104.82(17)
C2 Re2 N5 C28 -157.5(5)
N4 Re2 N5 C28 -91.48(16)
N6 Re2 N5 C28 142.51(16)
Re1 Re2 N5 C28 27.75(16)
C2 Re2 N5 C29 80.8(6)
N4 Re2 N5 C29 146.80(15)
N6 Re2 N5 C29 20.79(14)
Re1 Re2 N5 C29 -93.97(14)
C2 Re2 N5 C27 -37.4(6)
N4 Re2 N5 C27 28.68(15)
N6 Re2 N5 C27 -97.34(15)
Re1 Re2 N5 C27 147.91(13)
C2 Re2 N6 C31 -12.55(19)
N4 Re2 N6 C31 89.80(19)
N5 Re2 N6 C31 159.89(18)
Re1 Re2 N6 C31 -98.31(17)
C2 Re2 N6 C30 -171.56(18)
N4 Re2 N6 C30 -69.21(19)
N5 Re2 N6 C30 0.88(17)
Re1 Re2 N6 C30 102.68(17)
C9 N1 C3 C8 -113.9(3)
Re1 N1 C3 C8 51.2(3)
C9 N1 C3 C4 62.5(3)
Re1 N1 C3 C4 -132.4(2)
C8 C3 C4 F4 -178.7(2)
N1 C3 C4 F4 4.6(4)
C8 C3 C4 C5 0.8(4)
N1 C3 C4 C5 -175.9(2)
F4 C4 C5 F5 -0.8(4)
C3 C4 C5 F5 179.7(2)
F4 C4 C5 C6 179.5(2)
C3 C4 C5 C6 0.0(4)
F5 C5 C6 F6 -1.7(4)
C4 C5 C6 F6 178.0(2)
F5 C5 C6 C7 178.5(2)
C4 C5 C6 C7 -1.8(4)
F6 C6 C7 F7 -0.3(4)
C5 C6 C7 F7 179.5(2)
F6 C6 C7 C8 -177.0(2)
C5 C6 C7 C8 2.8(4)
F7 C7 C8 F8 -2.3(3)
C6 C7 C8 F8 174.5(2)
F7 C7 C8 C3 -178.8(2)
C6 C7 C8 C3 -2.0(4)
C4 C3 C8 F8 -176.2(2)
N1 C3 C8 F8 0.4(4)
C4 C3 C8 C7 0.2(4)
N1 C3 C8 C7 176.8(2)
C3 N1 C9 C10 -165.57(19)
Re1 N1 C9 C10 27.4(2)
C11 N2 C10 C9 167.4(2)
C12 N2 C10 C9 -73.3(3)
Re1 N2 C10 C9 40.2(2)
N1 C9 C10 N2 -44.8(3)
C11 N2 C12 C13 -79.6(2)
C10 N2 C12 C13 161.72(19)
Re1 N2 C12 C13 47.5(2)
C14 N3 C13 C12 -141.1(2)
Re1 N3 C13 C12 25.8(2)
N2 C12 C13 N3 -48.6(2)
C13 N3 C14 C19 -105.2(3)
Re1 N3 C14 C19 88.5(2)
C13 N3 C14 C15 74.9(3)
Re1 N3 C14 C15 -91.4(3)
C19 C14 C15 F15 176.5(2)
N3 C14 C15 F15 -3.6(3)
C19 C14 C15 C16 -3.3(4)
N3 C14 C15 C16 176.6(2)
F15 C15 C16 F16 2.1(4)
C14 C15 C16 F16 -178.1(2)
F15 C15 C16 C17 -178.2(2)
C14 C15 C16 C17 1.6(4)
F16 C16 C17 F17 0.8(4)
C15 C16 C17 F17 -178.9(2)
F16 C16 C17 C18 -179.2(2)
C15 C16 C17 C18 1.1(4)
F17 C17 C18 F18 -2.9(4)
C16 C17 C18 F18 177.1(2)
F17 C17 C18 C19 178.2(2)
C16 C17 C18 C19 -1.8(4)
F18 C18 C19 F19 0.4(3)
C17 C18 C19 F19 179.2(2)
F18 C18 C19 C14 -179.0(2)
C17 C18 C19 C14 -0.1(4)
C15 C14 C19 F19 -176.8(2)
N3 C14 C19 F19 3.4(3)
C15 C14 C19 C18 2.6(3)
N3 C14 C19 C18 -177.3(2)
C26 N4 C20 C25 61.8(3)
Re2 N4 C20 C25 -120.9(2)
C26 N4 C20 C21 -116.7(2)
Re2 N4 C20 C21 60.6(3)
C25 C20 C21 F21 -175.6(2)
N4 C20 C21 F21 3.0(3)
C25 C20 C21 C22 2.5(3)
N4 C20 C21 C22 -178.8(2)
F21 C21 C22 F22 0.7(3)
C20 C21 C22 F22 -177.5(2)
F21 C21 C22 C23 176.9(2)
C20 C21 C22 C23 -1.3(4)
F22 C22 C23 F23 -0.8(4)
C21 C22 C23 F23 -177.0(2)
F22 C22 C23 C24 176.0(2)
C21 C22 C23 C24 -0.2(4)
F23 C23 C24 F24 -2.1(3)
C22 C23 C24 F24 -178.9(2)
F23 C23 C24 C25 177.1(2)
C22 C23 C24 C25 0.3(4)
F24 C24 C25 F25 -2.1(3)
C23 C24 C25 F25 178.8(2)
F24 C24 C25 C20 -179.7(2)
C23 C24 C25 C20 1.2(4)
C21 C20 C25 F25 179.9(2)
N4 C20 C25 F25 1.3(3)
C21 C20 C25 C24 -2.5(3)
N4 C20 C25 C24 178.9(2)
C20 N4 C26 C27 154.5(2)
Re2 N4 C26 C27 -23.1(3)
C28 N5 C27 C26 76.2(2)
C29 N5 C27 C26 -163.80(19)
Re2 N5 C27 C26 -49.0(2)
N4 C26 C27 N5 48.5(2)
C28 N5 C29 C30 -165.26(19)
C27 N5 C29 C30 74.2(2)
Re2 N5 C29 C30 -38.3(2)
C31 N6 C30 C29 176.47(19)
Re2 N6 C30 C29 -22.1(3)
N5 C29 C30 N6 39.7(3)
C30 N6 C31 C36 -97.7(3)
Re2 N6 C31 C36 101.8(2)
C30 N6 C31 C32 81.1(3)
Re2 N6 C31 C32 -79.4(3)
C36 C31 C32 F32 176.5(2)
N6 C31 C32 F32 -2.4(4)
C36 C31 C32 C33 -4.1(4)
N6 C31 C32 C33 177.0(2)
F32 C32 C33 F33 1.3(4)
C31 C32 C33 F33 -178.1(2)
F32 C32 C33 C34 -179.0(2)
C31 C32 C33 C34 1.6(4)
F33 C33 C34 F34 1.1(4)
C32 C33 C34 F34 -178.6(2)
F33 C33 C34 C35 -178.7(2)
C32 C33 C34 C35 1.6(4)
F34 C34 C35 F35 -0.6(4)
C33 C34 C35 F35 179.1(2)
F34 C34 C35 C36 178.2(2)
C33 C34 C35 C36 -2.0(4)
F35 C35 C36 F36 -2.2(4)
C34 C35 C36 F36 178.9(2)
F35 C35 C36 C31 178.2(2)
C34 C35 C36 C31 -0.7(4)
C32 C31 C36 F36 -176.0(2)
N6 C31 C36 F36 2.9(4)
C32 C31 C36 C35 3.6(4)
N6 C31 C36 C35 -177.5(2)
